data_4126197
loop_
_publ_author_name
'Wong, Y. T. Angel'
'Landmann, Johannes'
'Finze, Maik'
'Bryce, David L.'

_publ_section_title
;
 Dynamic Disorder and Electronic Structures of Electron-Precise Dianionic
 Diboranes: Insights from Solid-State Multinuclear Magnetic Resonance
 Spectroscopy.
;
_journal_name_full 'Journal of the American Chemical Society'
_journal_paper_doi 10.1021/jacs.7b01783
_journal_year 2017
_chemical_formula_moiety 'C12 H36 Cu O6 S6, C6 B2 N6'
_chemical_formula_sum 'C18 H36 B2 Cu N6 O6 S6'
_chemical_formula_weight 710.05
_space_group_crystal_system trigonal
_space_group_IT_number 148
_space_group_name_Hall '-R 3'
_space_group_name_H-M_alt 'R -3 :H'
_symmetry_space_group_name_Hall '-R 3'
_symmetry_space_group_name_H-M 'R -3 :H'
_atom_sites_solution_hydrogens geom
_atom_sites_solution_primary iterative
_atom_sites_solution_secondary difmap
_audit_creation_method SHELXL-2014/7
_cell_angle_alpha 90
_cell_angle_beta 90
_cell_angle_gamma 120
_cell_formula_units_Z 3
_cell_length_a 14.0349(13)
_cell_length_b 14.0349(13)
_cell_length_c 15.6390(15)
_cell_measurement_reflns_used 1921
_cell_measurement_temperature 296(2)
_cell_measurement_theta_max 19.99
_cell_measurement_theta_min 2.90
_cell_volume 2667.8(4)
_computing_cell_refinement 'Saint+ ver. V8.34A (Bruker AXS)'
_computing_data_collection 'APEX2 ver. 2014.9 (Bruker AXS)'
_computing_data_reduction 'Saint+ ver. V8.34A (Bruker AXS)'
_computing_molecular_graphics 'ShelXLe (Huebschle et all, 2011)'
_computing_publication_material 'SHELXL-2014/7 (Sheldrick, 2014)'
_computing_structure_refinement 'SHELXL-2014/7 (Sheldrick, 2014)'
_computing_structure_solution 'SHELXT (Sheldrick, 2014)'
_diffrn_ambient_temperature 296(2)
_diffrn_detector 'CCD area detector (Apex2)'
_diffrn_measured_fraction_theta_full 1.000
_diffrn_measured_fraction_theta_max 1.000
_diffrn_measurement_device_type 'Bruker X8-APEX II'
_diffrn_measurement_method '\f and \w scans'
_diffrn_radiation_monochromator 'multi-layer mirror'
_diffrn_radiation_type MoK\a
_diffrn_radiation_wavelength 0.71073
_diffrn_reflns_av_R_equivalents 0.0407
_diffrn_reflns_av_unetI/netI 0.0306
_diffrn_reflns_Laue_measured_fraction_full 1.000
_diffrn_reflns_Laue_measured_fraction_max 1.000
_diffrn_reflns_limit_h_max 17
_diffrn_reflns_limit_h_min -17
_diffrn_reflns_limit_k_max 17
_diffrn_reflns_limit_k_min -17
_diffrn_reflns_limit_l_max 19
_diffrn_reflns_limit_l_min -19
_diffrn_reflns_number 9273
_diffrn_reflns_point_group_measured_fraction_full 1.000
_diffrn_reflns_point_group_measured_fraction_max 1.000
_diffrn_reflns_theta_full 26.000
_diffrn_reflns_theta_max 26.754
_diffrn_reflns_theta_min 2.122
_diffrn_source 'rotating-anode (Nonius FR-591)'
_exptl_absorpt_coefficient_mu 1.004
_exptl_absorpt_correction_T_max 0.7454
_exptl_absorpt_correction_T_min 0.6397
_exptl_absorpt_correction_type multi-scan
_exptl_absorpt_process_details 'SadAbs 2014/5 (Bruker AXS)'
_exptl_crystal_colour blue
_exptl_crystal_density_diffrn 1.326
_exptl_crystal_description block
_exptl_crystal_F_000 1107
_exptl_crystal_size_max 0.100
_exptl_crystal_size_mid 0.100
_exptl_crystal_size_min 0.050
_refine_diff_density_max 0.542
_refine_diff_density_min -0.400
_refine_diff_density_rms 0.056
_refine_ls_extinction_method none
_refine_ls_goodness_of_fit_ref 1.047
_refine_ls_hydrogen_treatment constr
_refine_ls_matrix_type full
_refine_ls_number_parameters 100
_refine_ls_number_reflns 1269
_refine_ls_number_restraints 0
_refine_ls_restrained_S_all 1.047
_refine_ls_R_factor_all 0.0916
_refine_ls_R_factor_gt 0.0605
_refine_ls_shift/su_max 0.000
_refine_ls_shift/su_mean 0.000
_refine_ls_structure_factor_coef Fsqd
_refine_ls_weighting_details 'w=1/[\s^2^(Fo^2^)+(0.0348P)^2^+11.5925P] where P=(Fo^2^+2Fc^2^)/3'
_refine_ls_weighting_scheme calc
_refine_ls_wR_factor_gt 0.1189
_refine_ls_wR_factor_ref 0.1330
_reflns_Friedel_coverage 0.000
_reflns_number_gt 899
_reflns_number_total 1269
_reflns_threshold_expression 'I > 2\s(I)'
_cod_data_source_file ja7b01783_si_002.cif
_cod_data_source_block CuDMSO6B2CN6
_cod_original_cell_volume 2667.8(6)
_cod_database_code 4126197
_shelx_shelxl_version_number 2014/7
_shelx_space_group_comment
;
The symmetry employed for this shelxl refinement is uniquely defined
by the following loop, which should always be used as a source of
symmetry information in preference to the above space-group names.
They are only intended as comments.
;
_shelx_estimated_absorpt_t_min 0.906
_shelx_estimated_absorpt_t_max 0.952

loop_
_space_group_symop_operation_xyz
'x, y, z'
'-y, x-y, z'
'-x+y, -x, z'
'x+2/3, y+1/3, z+1/3'
'-y+2/3, x-y+1/3, z+1/3'
'-x+y+2/3, -x+1/3, z+1/3'
'x+1/3, y+2/3, z+2/3'
'-y+1/3, x-y+2/3, z+2/3'
'-x+y+1/3, -x+2/3, z+2/3'
'-x, -y, -z'
'y, -x+y, -z'
'x-y, x, -z'
'-x+2/3, -y+1/3, -z+1/3'
'y+2/3, -x+y+1/3, -z+1/3'
'x-y+2/3, x+1/3, -z+1/3'
'-x+1/3, -y+2/3, -z+2/3'
'y+1/3, -x+y+2/3, -z+2/3'
'x-y+1/3, x+2/3, -z+2/3'

loop_
_atom_site_label
_atom_site_type_symbol
_atom_site_fract_x
_atom_site_fract_y
_atom_site_fract_z
_atom_site_U_iso_or_equiv
_atom_site_adp_type
_atom_site_occupancy
_atom_site_site_symmetry_order
_atom_site_calc_flag
_atom_site_refinement_flags_posn
_atom_site_refinement_flags_adp
_atom_site_refinement_flags_occupancy
_atom_site_disorder_assembly
_atom_site_disorder_group
Cu1 Cu 0.0000 0.0000 0.5000 0.0564(4) Uani 1 6 d S T P . .
O1 O 0.097(2) 0.1276(18) 0.4261(19) 0.072(3) Uani 0.6667 1 d . . P A 1
S1 S 0.20796(16) 0.14731(16) 0.39804(14) 0.0625(5) Uani 0.6667 1 d . . P A 1
C11 C 0.3006(8) 0.2924(9) 0.4147(10) 0.147(7) Uani 0.6667 1 d . . P A 1
H11A H 0.2722 0.3338 0.3865 0.220 Uiso 0.6667 1 calc R U P A 1
H11B H 0.3716 0.3125 0.3918 0.220 Uiso 0.6667 1 calc R U P A 1
H11C H 0.3071 0.3082 0.4749 0.220 Uiso 0.6667 1 calc R U P A 1
C12 C 0.2024(19) 0.1581(17) 0.2852(10) 0.158(9) Uani 0.6667 1 d . . P A 1
H12A H 0.1457 0.0895 0.2624 0.236 Uiso 0.6667 1 calc R U P A 1
H12B H 0.2720 0.1753 0.2608 0.236 Uiso 0.6667 1 calc R U P A 1
H12C H 0.1865 0.2154 0.2714 0.236 Uiso 0.6667 1 calc R U P A 1
O2 O 0.099(5) 0.158(3) 0.417(4) 0.084(8) Uani 0.3333 1 d . . P A 2
S2 S 0.2068(6) 0.2188(11) 0.3681(6) 0.193(4) Uani 0.3333 1 d . . P A 2
C20 C 0.291(3) 0.244(3) 0.4296(16) 0.150(16) Uani 0.3333 1 d . . P A 2
H20A H 0.2865 0.2880 0.4744 0.225 Uiso 0.3333 1 calc R U P A 2
H20B H 0.3619 0.2836 0.4024 0.225 Uiso 0.3333 1 calc R U P A 2
H20C H 0.2823 0.1768 0.4534 0.225 Uiso 0.3333 1 calc R U P A 2
C21 C 0.219(3) 0.132(2) 0.305(2) 0.143(19) Uani 0.3333 1 d . . P A 2
H21A H 0.1601 0.1022 0.2642 0.214 Uiso 0.3333 1 calc R U P A 2
H21B H 0.2166 0.0735 0.3384 0.214 Uiso 0.3333 1 calc R U P A 2
H21C H 0.2883 0.1698 0.2752 0.214 Uiso 0.3333 1 calc R U P A 2
B1 B 0.6667 0.3333 0.3886(5) 0.068(2) Uani 1 3 d S T P . .
C1 C 0.5563(4) 0.2258(4) 0.4194(3) 0.0739(12) Uani 1 1 d . . . . .
N1 N 0.4799(4) 0.1525(4) 0.4421(3) 0.1057(15) Uani 1 1 d . . . . .

loop_
_atom_site_aniso_label
_atom_site_aniso_U_11
_atom_site_aniso_U_22
_atom_site_aniso_U_33
_atom_site_aniso_U_23
_atom_site_aniso_U_13
_atom_site_aniso_U_12
Cu1 0.0583(5) 0.0583(5) 0.0527(7) 0.000 0.000 0.0291(3)
O1 0.067(5) 0.078(8) 0.075(5) 0.013(6) 0.010(3) 0.040(6)
S1 0.0581(10) 0.0634(10) 0.0695(12) 0.0068(9) 0.0136(8) 0.0329(9)
C11 0.046(5) 0.102(8) 0.240(18) -0.112(10) 0.003(7) -0.002(5)
C12 0.120(10) 0.27(2) 0.054(5) -0.031(9) 0.013(6) 0.072(14)
O2 0.060(9) 0.10(2) 0.087(19) -0.005(16) 0.013(10) 0.035(16)
S2 0.106(5) 0.274(12) 0.148(7) -0.025(7) 0.025(5) 0.057(7)
C20 0.26(4) 0.24(4) 0.074(13) 0.015(19) 0.027(19) 0.22(4)
C21 0.12(3) 0.058(11) 0.20(4) -0.045(15) 0.06(2) 0.005(12)
B1 0.073(3) 0.073(3) 0.059(5) 0.000 0.000 0.0365(17)
C1 0.075(3) 0.072(3) 0.067(3) 0.015(2) 0.019(2) 0.031(3)
N1 0.087(3) 0.092(3) 0.101(3) 0.026(3) 0.026(3) 0.017(3)

loop_
_atom_type_symbol
_atom_type_description
_atom_type_scat_dispersion_real
_atom_type_scat_dispersion_imag
_atom_type_scat_source
C C 0.0033 0.0016 'International Tables Vol C Tables 4.2.6.8 and 6.1.1.4'
H H 0.0000 0.0000 'International Tables Vol C Tables 4.2.6.8 and 6.1.1.4'
B B 0.0013 0.0007 'International Tables Vol C Tables 4.2.6.8 and 6.1.1.4'
N N 0.0061 0.0033 'International Tables Vol C Tables 4.2.6.8 and 6.1.1.4'
O O 0.0106 0.0060 'International Tables Vol C Tables 4.2.6.8 and 6.1.1.4'
S S 0.1246 0.1234 'International Tables Vol C Tables 4.2.6.8 and 6.1.1.4'
Cu Cu 0.3201 1.2651 'International Tables Vol C Tables 4.2.6.8 and 6.1.1.4'

loop_
_geom_angle_atom_site_label_1
_geom_angle_atom_site_label_2
_geom_angle_atom_site_label_3
_geom_angle
_geom_angle_site_symmetry_1
_geom_angle_site_symmetry_3
O1 Cu1 O1 180.0(9) 11_556 2
O1 Cu1 O1 90.4(13) 11_556 .
O1 Cu1 O1 89.6(13) 2 .
O1 Cu1 O1 89.6(13) 11_556 12_556
O1 Cu1 O1 90.4(13) 2 12_556
O1 Cu1 O1 90.4(13) . 12_556
O1 Cu1 O1 90.4(13) 11_556 3
O1 Cu1 O1 89.6(13) 2 3
O1 Cu1 O1 89.6(13) . 3
O1 Cu1 O1 180.0 12_556 3
O1 Cu1 O1 89.6(13) 11_556 10_556
O1 Cu1 O1 90.4(13) 2 10_556
O1 Cu1 O1 180.0 . 10_556
O1 Cu1 O1 89.6(13) 12_556 10_556
O1 Cu1 O1 90.4(13) 3 10_556
O2 Cu1 O2 180(2) 12_556 3
O2 Cu1 O2 88(2) 12_556 .
O2 Cu1 O2 92(2) 3 .
O2 Cu1 O2 92(2) 12_556 10_556
O2 Cu1 O2 88(2) 3 10_556
O2 Cu1 O2 180.0 . 10_556
O2 Cu1 O2 88(2) 12_556 2
O2 Cu1 O2 92(2) 3 2
O2 Cu1 O2 92(2) . 2
O2 Cu1 O2 88(2) 10_556 2
O2 Cu1 O2 92(2) 12_556 11_556
O2 Cu1 O2 88(2) 3 11_556
O2 Cu1 O2 88(2) . 11_556
O2 Cu1 O2 92(2) 10_556 11_556
O2 Cu1 O2 180.0(15) 2 11_556
S1 O1 Cu1 120.8(9) . .
O1 S1 C12 102.7(13) . .
O1 S1 C11 105.1(10) . .
C12 S1 C11 94.9(9) . .
S1 C11 H11A 109.5 . .
S1 C11 H11B 109.5 . .
H11A C11 H11B 109.5 . .
S1 C11 H11C 109.5 . .
H11A C11 H11C 109.5 . .
H11B C11 H11C 109.5 . .
S1 C12 H12A 109.5 . .
S1 C12 H12B 109.5 . .
H12A C12 H12B 109.5 . .
S1 C12 H12C 109.5 . .
H12A C12 H12C 109.5 . .
H12B C12 H12C 109.5 . .
S2 O2 Cu1 140(2) . .
C20 S2 O2 106(3) . .
C20 S2 C21 102(2) . .
O2 S2 C21 110(2) . .
S2 C20 H20A 109.5 . .
S2 C20 H20B 109.5 . .
H20A C20 H20B 109.5 . .
S2 C20 H20C 109.5 . .
H20A C20 H20C 109.5 . .
H20B C20 H20C 109.5 . .
S2 C21 H21A 109.5 . .
S2 C21 H21B 109.5 . .
H21A C21 H21B 109.5 . .
S2 C21 H21C 109.5 . .
H21A C21 H21C 109.5 . .
H21B C21 H21C 109.5 . .
C1 B1 C1 111.3(3) . 2_655
C1 B1 C1 111.4(3) . 3_665
C1 B1 C1 111.3(3) 2_655 3_665
C1 B1 B1 107.5(3) . 16_655
C1 B1 B1 107.5(3) 2_655 16_655
C1 B1 B1 107.5(3) 3_665 16_655
N1 C1 B1 178.6(6) . .

loop_
_geom_bond_atom_site_label_1
_geom_bond_atom_site_label_2
_geom_bond_distance
_geom_bond_site_symmetry_2
Cu1 O1 1.99(2) 11_556
Cu1 O1 1.99(2) 2
Cu1 O1 1.99(2) .
Cu1 O1 1.99(2) 12_556
Cu1 O1 1.99(2) 3
Cu1 O1 1.99(2) 10_556
Cu1 O2 2.34(4) 12_556
Cu1 O2 2.34(4) 3
Cu1 O2 2.34(4) .
Cu1 O2 2.34(4) 10_556
Cu1 O2 2.34(4) 2
Cu1 O2 2.34(4) 11_556
O1 S1 1.51(3) .
S1 C12 1.777(16) .
S1 C11 1.805(10) .
C11 H11A 0.9600 .
C11 H11B 0.9600 .
C11 H11C 0.9600 .
C12 H12A 0.9600 .
C12 H12B 0.9600 .
C12 H12C 0.9600 .
O2 S2 1.52(6) .
S2 C20 1.43(3) .
S2 C21 1.64(3) .
C20 H20A 0.9600 .
C20 H20B 0.9600 .
C20 H20C 0.9600 .
C21 H21A 0.9600 .
C21 H21B 0.9600 .
C21 H21C 0.9600 .
B1 C1 1.604(5) .
B1 C1 1.604(5) 2_655
B1 C1 1.604(5) 3_665
B1 B1 1.728(16) 16_655
C1 N1 1.110(5) .
